data_1523142
loop_
_publ_author_name
'Zintl, E.'
'Schneider, A.'

_publ_section_title
;
 R\"ontgenanalyse der Lithium-Zink-Legierungen
;
_journal_issue 11
_journal_name_full
;
 Zeitschrift f\"ur Elektrochemie und angewandte physikalische Chemie
;
_journal_page_first 764
_journal_page_last 767
_journal_paper_doi 10.1002/bbpc.19350411103
_journal_volume 41
_journal_year 1935
_chemical_formula_sum 'Li0.105 Zn0.895'
_chemical_name_systematic '(Li0.105 Zn0.895)'
_space_group_IT_number 194
_symmetry_space_group_name_Hall '-P 6c 2c'
_symmetry_space_group_name_H-M 'P 63/m m c'
_cell_angle_alpha 90
_cell_angle_beta 90
_cell_angle_gamma 120
_cell_formula_units_Z 2
_cell_length_a 2.787
_cell_length_b 2.787
_cell_length_c 4.394
_cell_volume 29.557
_citation_journal_id_ASTM ZEAPAA
_cod_data_source_file Zintl_ZEAPAA_1935_1013.cif
_cod_data_source_block Li0.105Zn0.895
_cod_original_cell_volume 29.55729
_cod_database_code 1523142

loop_
_symmetry_equiv_pos_as_xyz
x,y,z
x-y,x,z+1/2
-y,x-y,z
-x,-y,z+1/2
-x+y,-x,z
y,-x+y,z+1/2
-y,-x,-z+1/2
x-y,-y,-z
x,x-y,-z+1/2
y,x,-z
-x+y,y,-z+1/2
-x,-x+y,-z
-x,-y,-z
-x+y,-x,-z-1/2
y,-x+y,-z
x,y,-z-1/2
x-y,x,-z
-y,x-y,-z-1/2
y,x,z-1/2
-x+y,y,z
-x,-x+y,z-1/2
-y,-x,z
x-y,-y,z-1/2
x,x-y,z

loop_
_atom_site_label
_atom_site_type_symbol
_atom_site_fract_x
_atom_site_fract_y
_atom_site_fract_z
_atom_site_occupancy
_atom_site_U_iso_or_equiv
Li1 Li 0.3333 0.6667 0.25 0.105 0.0
Zn1 Zn 0.3333 0.6667 0.25 0.895 0.0
